data_4328763
loop_
_publ_author_name
'Carla Heyward'
'Colin McMillen'
'Joseph Kolis'

_publ_section_title
;
 Hydrothermal Synthesis and Crystal Structure of Two New Hydrated Alkaline
 Earth Metal Borates Sr3B6O11(OH)2 and Ba3B6O11(OH)2
;
_journal_name_full 'Inorganic Chemistry'
_journal_page_first 3956
_journal_page_last 3962
_journal_paper_doi 10.1021/ic202316t
_journal_volume 51
_journal_year 2012
_chemical_formula_sum 'B6 Ba3 H2 O13'
_chemical_formula_weight 686.90
_chemical_name_systematic
; 
 ? 
;
_space_group_IT_number 7
_symmetry_cell_setting monoclinic
_symmetry_space_group_name_Hall 'P -2yc'
_symmetry_space_group_name_H-M 'P 1 c 1'
_atom_sites_solution_hydrogens geom
_atom_sites_solution_primary direct
_atom_sites_solution_secondary difmap
_audit_creation_method SHELXL-97
_cell_angle_alpha 90.00
_cell_angle_beta 90.10(3)
_cell_angle_gamma 90.00
_cell_formula_units_Z 2
_cell_length_a 6.9580(14)
_cell_length_b 7.0240(14)
_cell_length_c 11.346(2)
_cell_measurement_reflns_used 4589
_cell_measurement_temperature 298(2)
_cell_measurement_theta_max 25.25
_cell_measurement_theta_min 2.90
_cell_volume 554.51(18)
_computing_cell_refinement 'CrystalClear (Rigaku/MSC, 1999)'
_computing_data_collection 'CrystalClear (Rigaku/MSC, 1999)'
_computing_data_reduction 'CrystalClear (Rigaku/MSC, 1999)'
_computing_molecular_graphics 'SHELXTL (Bruker-AXS, 1999)'
_computing_publication_material 'SHELXTL (Bruker-AXS, 1999)'
_computing_structure_refinement 'SHELXTL (Bruker-AXS, 1999)'
_computing_structure_solution 'SHELXTL (Bruker-AXS, 1999)'
_diffrn_ambient_temperature 298(2)
_diffrn_detector_area_resol_mean 14.6199
_diffrn_measured_fraction_theta_full 0.997
_diffrn_measured_fraction_theta_max 0.997
_diffrn_measurement_device_type 'Rigaku AFC8S'
_diffrn_measurement_method '\w scans'
_diffrn_radiation_monochromator graphite
_diffrn_radiation_source 'fine-focus sealed tube'
_diffrn_radiation_type MoK\a
_diffrn_radiation_wavelength 0.71073
_diffrn_reflns_av_R_equivalents 0.0369
_diffrn_reflns_av_sigmaI/netI 0.0385
_diffrn_reflns_limit_h_max 8
_diffrn_reflns_limit_h_min -8
_diffrn_reflns_limit_k_max 8
_diffrn_reflns_limit_k_min -8
_diffrn_reflns_limit_l_max 13
_diffrn_reflns_limit_l_min -13
_diffrn_reflns_number 4558
_diffrn_reflns_theta_full 25.25
_diffrn_reflns_theta_max 25.25
_diffrn_reflns_theta_min 2.90
_diffrn_standards_decay_% 0
_diffrn_standards_interval_count 0
_diffrn_standards_interval_time 0
_diffrn_standards_number 0
_exptl_absorpt_coefficient_mu 10.609
_exptl_absorpt_correction_T_max 0.4841
_exptl_absorpt_correction_T_min 0.2991
_exptl_absorpt_correction_type multi-scan
_exptl_absorpt_process_details 'REQAB, CrystalClear'
_exptl_crystal_colour colorless
_exptl_crystal_density_diffrn 4.114
_exptl_crystal_description needle
_exptl_crystal_F_000 608
_exptl_crystal_size_max 0.15
_exptl_crystal_size_mid 0.10
_exptl_crystal_size_min 0.08
_refine_diff_density_max 0.809
_refine_diff_density_min -0.933
_refine_diff_density_rms 0.183
_refine_ls_abs_structure_details 'Flack H D (1983), Acta Cryst. A39, 876-881'
_refine_ls_abs_structure_Flack 0.0(2)
_refine_ls_extinction_coef 0.0161(7)
_refine_ls_extinction_expression Fc^*^=kFc[1+0.001xFc^2^\l^3^/sin(2\q)]^-1/4^
_refine_ls_extinction_method SHELXL
_refine_ls_goodness_of_fit_ref 1.117
_refine_ls_hydrogen_treatment constr
_refine_ls_matrix_type full
_refine_ls_number_parameters 201
_refine_ls_number_reflns 1940
_refine_ls_number_restraints 20
_refine_ls_restrained_S_all 1.111
_refine_ls_R_factor_all 0.0243
_refine_ls_R_factor_gt 0.0237
_refine_ls_shift/su_max 0.004
_refine_ls_shift/su_mean 0.000
_refine_ls_structure_factor_coef Fsqd
_refine_ls_weighting_details 'calc w=1/[\s^2^(Fo^2^)+(0.0230P)^2^+1.6759P] where P=(Fo^2^+2Fc^2^)/3'
_refine_ls_weighting_scheme calc
_refine_ls_wR_factor_gt 0.0563
_refine_ls_wR_factor_ref 0.0565
_reflns_number_gt 1919
_reflns_number_total 1940
_reflns_threshold_expression >2sigma(I)
_cod_data_source_file ic202316t_si_001_2.cif
_cod_data_source_block cdm1335pc
_cod_original_cell_volume 554.51(19)
_cod_database_code 4328763

loop_
_symmetry_equiv_pos_as_xyz
'x, y, z'
'x, -y, z+1/2'

loop_
_atom_site_label
_atom_site_type_symbol
_atom_site_fract_x
_atom_site_fract_y
_atom_site_fract_z
_atom_site_U_iso_or_equiv
_atom_site_adp_type
_atom_site_occupancy
_atom_site_symmetry_multiplicity
_atom_site_calc_flag
_atom_site_refinement_flags
Ba1 Ba 0.26170(5) 0.76645(7) 0.99318(4) 0.01041(14) Uani 1 1 d .
Ba2 Ba 0.63723(9) 0.85624(6) 0.70287(6) 0.01298(15) Uani 1 1 d .
Ba3 Ba -0.06196(5) 1.24996(7) 0.87774(4) 0.01024(14) Uani 1 1 d .
O5 O -0.0788(9) 1.5806(9) 1.0149(6) 0.0084(13) Uani 1 1 d .
O6 O -0.2230(7) 1.4793(8) 0.7039(5) 0.0086(11) Uani 1 1 d U
O4 O 0.1131(9) 1.4159(7) 0.6913(6) 0.0096(11) Uani 1 1 d .
O13 O 0.3383(9) 0.4385(9) 0.8522(6) 0.0121(13) Uani 1 1 d .
O2 O 0.2626(9) 0.7169(9) 0.7434(6) 0.0098(13) Uani 1 1 d .
O8 O 0.6547(9) 0.7722(9) 1.0730(7) 0.0122(14) Uani 1 1 d .
O10 O 0.4458(7) 0.5303(8) 1.1495(5) 0.0075(11) Uani 1 1 d .
O9 O -0.4195(8) 1.2218(8) 0.7737(6) 0.0105(13) Uani 1 1 d .
O3 O 0.9861(9) 0.7112(9) 0.6167(6) 0.0089(12) Uani 1 1 d .
O11 O 0.3098(9) 1.0899(10) 0.8708(6) 0.0155(14) Uani 1 1 d .
H11 H 0.3168 1.0454 0.7930 0.050 Uiso 1 1 d .
O12 O 0.5454(9) 0.7359(8) 0.4827(6) 0.0117(13) Uani 1 1 d .
H12 H 0.5382 0.6046 0.4975 0.050 Uiso 1 1 d .
B6 B 0.2876(13) 1.5042(15) 0.7349(9) 0.0113(19) Uani 1 1 d .
B5 B 0.4451(18) 1.2587(13) 0.8681(11) 0.0071(19) Uani 1 1 d .
O7 O 0.8480(9) 0.8644(9) 0.9062(6) 0.0171(13) Uani 1 1 d .
O1 O 0.1328(11) 1.0028(9) 0.6678(6) 0.0275(19) Uani 1 1 d .
B4 B -0.3855(13) 1.3534(11) 0.6779(8) 0.0079(18) Uani 1 1 d U
B1 B 0.1306(15) 0.8128(14) 0.6758(8) 0.012(2) Uani 1 1 d .
B2 B -0.0522(13) 1.5026(14) 0.6340(9) 0.0065(17) Uani 1 1 d U
B3 B 0.8064(12) 0.7433(13) 0.9957(10) 0.003(2) Uani 1 1 d U

loop_
_atom_site_aniso_label
_atom_site_aniso_U_11
_atom_site_aniso_U_22
_atom_site_aniso_U_33
_atom_site_aniso_U_23
_atom_site_aniso_U_13
_atom_site_aniso_U_12
Ba1 0.0119(2) 0.0102(3) 0.0091(3) 0.00103(19) 0.00060(19) -0.0012(2)
Ba2 0.0137(2) 0.0117(2) 0.0136(2) -0.0030(2) 0.00042(15) 0.0000(2)
Ba3 0.0094(2) 0.0126(3) 0.0087(3) 0.00069(17) -0.00037(19) 0.00024(18)
O5 0.010(3) 0.004(3) 0.012(3) -0.002(2) -0.001(2) 0.000(2)
O6 0.008(2) 0.012(3) 0.006(2) -0.002(2) 0.005(2) -0.003(2)
O4 0.008(3) 0.007(2) 0.015(3) 0.000(2) 0.000(2) 0.000(3)
O13 0.013(3) 0.013(3) 0.010(3) -0.003(3) -0.003(2) 0.001(3)
O2 0.008(3) 0.009(3) 0.012(3) -0.001(2) -0.002(2) 0.001(3)
O8 0.008(3) 0.013(3) 0.016(4) 0.005(2) -0.001(3) 0.002(2)
O10 0.007(2) 0.009(3) 0.006(3) -0.003(2) 0.000(2) -0.003(2)
O9 0.008(3) 0.005(3) 0.019(4) 0.002(2) 0.003(3) 0.003(2)
O3 0.011(3) 0.004(3) 0.012(3) -0.002(2) -0.002(3) 0.001(2)
O11 0.017(3) 0.014(3) 0.016(3) 0.000(3) 0.002(3) -0.003(3)
O12 0.015(3) 0.012(3) 0.008(3) 0.003(2) -0.004(2) -0.009(2)
B6 0.006(4) 0.014(5) 0.014(5) 0.006(4) -0.002(4) 0.005(4)
B5 0.005(4) 0.007(4) 0.010(5) -0.002(3) -0.005(4) -0.001(3)
O7 0.020(3) 0.013(3) 0.018(3) 0.003(2) -0.004(3) -0.003(2)
O1 0.043(4) 0.007(3) 0.033(5) 0.001(3) -0.020(4) -0.006(3)
B4 0.009(2) 0.007(2) 0.009(2) -0.0007(18) 0.0008(18) 0.0007(19)
B1 0.015(5) 0.008(4) 0.013(6) 0.002(4) 0.007(5) 0.000(4)
B2 0.006(2) 0.006(2) 0.007(2) -0.0001(18) 0.0004(18) 0.0015(18)
B3 0.002(3) 0.003(3) 0.003(2) 0.0010(18) -0.0006(19) -0.0003(17)

loop_
_atom_type_symbol
_atom_type_description
_atom_type_scat_dispersion_real
_atom_type_scat_dispersion_imag
_atom_type_scat_source
B B 0.0013 0.0007 'International Tables Vol C Tables 4.2.6.8 and 6.1.1.4'
H H 0.0000 0.0000 'International Tables Vol C Tables 4.2.6.8 and 6.1.1.4'
O O 0.0106 0.0060 'International Tables Vol C Tables 4.2.6.8 and 6.1.1.4'
Ba Ba -0.3244 2.2819 'International Tables Vol C Tables 4.2.6.8 and 6.1.1.4'

loop_
_geom_angle_atom_site_label_1
_geom_angle_atom_site_label_2
_geom_angle_atom_site_label_3
_geom_angle
_geom_angle_site_symmetry_1
_geom_angle_site_symmetry_3
O11 Ba1 O1 85.0(2) . 2_575
O11 Ba1 O5 124.27(19) . 1_545
O1 Ba1 O5 86.1(2) 2_575 1_545
O11 Ba1 O10 141.96(18) . .
O1 Ba1 O10 92.50(17) 2_575 .
O5 Ba1 O10 93.28(17) 1_545 .
O11 Ba1 O4 148.51(19) . 2_575
O1 Ba1 O4 64.02(18) 2_575 2_575
O5 Ba1 O4 51.80(18) 1_545 2_575
O10 Ba1 O4 51.27(17) . 2_575
O11 Ba1 O13 111.7(2) . .
O1 Ba1 O13 162.4(2) 2_575 .
O5 Ba1 O13 80.01(18) 1_545 .
O10 Ba1 O13 77.71(16) . .
O4 Ba1 O13 98.68(18) 2_575 .
O11 Ba1 O2 65.8(2) . .
O1 Ba1 O2 143.03(18) 2_575 .
O5 Ba1 O2 91.98(18) 1_545 .
O10 Ba1 O2 124.46(17) . .
O4 Ba1 O2 138.23(17) 2_575 .
O13 Ba1 O2 49.06(18) . .
O11 Ba1 O8 91.82(19) . .
O1 Ba1 O8 94.4(2) 2_575 .
O5 Ba1 O8 143.72(19) 1_545 .
O10 Ba1 O8 50.44(17) . .
O4 Ba1 O8 96.08(19) 2_575 .
O13 Ba1 O8 90.55(18) . .
O2 Ba1 O8 108.1(2) . .
O11 Ba1 O7 76.43(18) . 1_455
O1 Ba1 O7 78.07(19) 2_575 1_455
O5 Ba1 O7 47.92(18) 1_545 1_455
O10 Ba1 O7 140.14(17) . 1_455
O4 Ba1 O7 90.76(17) 2_575 1_455
O13 Ba1 O7 99.99(17) . 1_455
O2 Ba1 O7 73.52(18) . 1_455
O8 Ba1 O7 166.44(18) . 1_455
O11 Ba1 B3 100.0(2) . 1_455
O1 Ba1 B3 72.1(3) 2_575 1_455
O5 Ba1 B3 26.3(2) 1_545 1_455
O10 Ba1 B3 115.4(2) . 1_455
O4 Ba1 B3 66.3(2) 2_575 1_455
O13 Ba1 B3 98.7(2) . 1_455
O2 Ba1 B3 90.4(2) . 1_455
O8 Ba1 B3 161.0(3) . 1_455
O7 Ba1 B3 24.9(2) 1_455 1_455
O11 Ba1 B2 144.9(2) . 2_575
O1 Ba1 B2 76.6(2) 2_575 2_575
O5 Ba1 B2 26.3(2) 1_545 2_575
O10 Ba1 B2 69.5(2) . 2_575
O4 Ba1 B2 25.9(2) 2_575 2_575
O13 Ba1 B2 86.2(2) . 2_575
O2 Ba1 B2 114.4(2) . 2_575
O8 Ba1 B2 119.0(2) . 2_575
O7 Ba1 B2 70.6(2) 1_455 2_575
B3 Ba1 B2 46.0(2) 1_455 2_575
O11 Ba1 B4 116.5(2) . 2_675
O1 Ba1 B4 86.3(2) 2_575 2_675
O5 Ba1 B4 117.6(2) 1_545 2_675
O10 Ba1 B4 25.64(18) . 2_675
O4 Ba1 B4 69.6(2) 2_575 2_675
O13 Ba1 B4 90.61(19) . 2_675
O2 Ba1 B4 126.2(2) . 2_675
O8 Ba1 B4 26.8(2) . 2_675
O7 Ba1 B4 158.9(2) 1_455 2_675
B3 Ba1 B4 135.7(3) 1_455 2_675
B2 Ba1 B4 92.2(2) 2_575 2_675
O12 Ba2 O9 122.16(19) . 1_655
O12 Ba2 O7 155.42(19) . .
O9 Ba2 O7 78.97(19) 1_655 .
O12 Ba2 O3 76.64(19) . .
O9 Ba2 O3 124.83(18) 1_655 .
O7 Ba2 O3 80.70(19) . .
O12 Ba2 O6 77.99(17) . 1_645
O9 Ba2 O6 159.28(18) 1_655 1_645
O7 Ba2 O6 80.31(17) . 1_645
O3 Ba2 O6 50.43(17) . 1_645
O12 Ba2 O2 79.98(19) . .
O9 Ba2 O2 98.31(18) 1_655 .
O7 Ba2 O2 111.36(19) . .
O3 Ba2 O2 136.85(16) . .
O6 Ba2 O2 89.55(17) 1_645 .
O12 Ba2 O8 80.12(18) . 2_574
O9 Ba2 O8 47.9(2) 1_655 2_574
O7 Ba2 O8 111.99(18) . 2_574
O3 Ba2 O8 96.2(2) . 2_574
O6 Ba2 O8 143.56(18) 1_645 2_574
O2 Ba2 O8 114.84(18) . 2_574
O12 Ba2 O10 56.21(15) . 2_564
O9 Ba2 O10 145.73(16) 1_655 2_564
O7 Ba2 O10 114.54(15) . 2_564
O3 Ba2 O10 89.17(16) . 2_564
O6 Ba2 O10 47.40(14) 1_645 2_564
O2 Ba2 O10 47.78(17) . 2_564
O8 Ba2 O10 133.43(15) 2_574 2_564
O12 Ba2 B2 73.0(2) . 1_645
O9 Ba2 B2 148.7(2) 1_655 1_645
O7 Ba2 B2 82.4(2) . 1_645
O3 Ba2 B2 26.0(2) . 1_645
O6 Ba2 B2 24.7(2) 1_645 1_645
O2 Ba2 B2 111.9(2) . 1_645
O8 Ba2 B2 119.9(2) 2_574 1_645
O10 Ba2 B2 65.43(19) 2_564 1_645
O12 Ba2 B1 97.1(2) . 1_655
O9 Ba2 B1 104.7(2) 1_655 1_655
O7 Ba2 B1 63.0(2) . 1_655
O3 Ba2 B1 23.0(2) . 1_655
O6 Ba2 B1 64.9(2) 1_645 1_655
O2 Ba2 B1 154.2(2) . 1_655
O8 Ba2 B1 89.5(2) 2_574 1_655
O10 Ba2 B1 109.46(19) 2_564 1_655
B2 Ba2 B1 44.0(2) 1_645 1_655
O12 Ba2 B6 73.3(2) . 1_545
O9 Ba2 B6 122.5(2) 1_655 1_545
O7 Ba2 B6 107.5(2) . 1_545
O3 Ba2 B6 112.5(2) . 1_545
O6 Ba2 B6 64.8(2) 1_645 1_545
O2 Ba2 B6 24.9(2) . 1_545
O8 Ba2 B6 134.18(19) 2_574 1_545
O10 Ba2 B6 25.2(2) 2_564 1_545
B2 Ba2 B6 87.1(2) 1_645 1_545
B1 Ba2 B6 129.7(2) 1_655 1_545
O12 Ba2 Ba3 142.72(12) . 1_655
O9 Ba2 Ba3 43.59(13) 1_655 1_655
O7 Ba2 Ba3 44.44(13) . 1_655
O3 Ba2 Ba3 88.37(13) . 1_655
O6 Ba2 Ba3 117.88(11) 1_645 1_655
O2 Ba2 Ba3 129.97(14) . 1_655
O8 Ba2 Ba3 67.66(12) 2_574 1_655
O10 Ba2 Ba3 158.91(9) 2_564 1_655
B2 Ba2 Ba3 106.78(16) 1_645 1_655
B1 Ba2 Ba3 65.55(16) 1_655 1_655
B6 Ba2 Ba3 143.51(17) 1_545 1_655
O4 Ba3 O3 132.44(19) . 2_475
O4 Ba3 O9 95.94(19) . .
O3 Ba3 O9 122.5(2) 2_475 .
O4 Ba3 O6 51.51(16) . .
O3 Ba3 O6 133.74(17) 2_475 .
O9 Ba3 O6 51.40(17) . .
O4 Ba3 O5 95.52(18) . .
O3 Ba3 O5 51.21(19) 2_475 .
O9 Ba3 O5 105.00(18) . .
O6 Ba3 O5 84.06(17) . .
O4 Ba3 O7 127.45(18) . 1_455
O3 Ba3 O7 90.53(19) 2_475 1_455
O9 Ba3 O7 77.18(17) . 1_455
O6 Ba3 O7 123.52(17) . 1_455
O5 Ba3 O7 136.86(19) . 1_455
O4 Ba3 O11 74.69(18) . .
O3 Ba3 O11 87.53(19) 2_475 .
O9 Ba3 O11 141.78(19) . .
O6 Ba3 O11 125.41(17) . .
O5 Ba3 O11 112.66(18) . .
O7 Ba3 O11 79.80(19) 1_455 .
O4 Ba3 O12 135.33(17) . 2_475
O3 Ba3 O12 73.30(17) 2_475 2_475
O9 Ba3 O12 49.26(18) . 2_475
O6 Ba3 O12 84.01(16) . 2_475
O5 Ba3 O12 73.22(17) . 2_475
O7 Ba3 O12 77.35(17) 1_455 2_475
O11 Ba3 O12 149.82(18) . 2_475
O4 Ba3 O13 48.46(18) . 1_565
O3 Ba3 O13 86.67(18) 2_475 1_565
O9 Ba3 O13 143.21(17) . 1_565
O6 Ba3 O13 92.71(16) . 1_565
O5 Ba3 O13 74.67(17) . 1_565
O7 Ba3 O13 128.75(17) 1_455 1_565
O11 Ba3 O13 48.96(19) . 1_565
O12 Ba3 O13 147.89(16) 2_475 1_565
O4 Ba3 O1 57.85(17) . .
O3 Ba3 O1 136.69(17) 2_475 .
O9 Ba3 O1 91.44(19) . .
O6 Ba3 O1 87.56(15) . .
O5 Ba3 O1 150.45(19) . .
O7 Ba3 O1 70.17(17) 1_455 .
O11 Ba3 O1 51.88(18) . .
O12 Ba3 O1 133.97(17) 2_475 .
O13 Ba3 O1 77.50(17) 1_565 .
O4 Ba3 B4 70.9(2) . .
O3 Ba3 B4 138.1(2) 2_475 .
O9 Ba3 B4 26.0(2) . .
O6 Ba3 B4 26.42(18) . .
O5 Ba3 B4 99.88(19) . .
O7 Ba3 B4 98.09(19) 1_455 .
O11 Ba3 B4 134.3(2) . .
O12 Ba3 B4 68.9(2) 2_475 .
O13 Ba3 B4 117.2(2) 1_565 .
O1 Ba3 B4 84.14(19) . .
O4 Ba3 B2 25.8(2) . .
O3 Ba3 B2 140.8(2) 2_475 .
O9 Ba3 B2 72.5(2) . .
O6 Ba3 B2 25.75(19) . .
O5 Ba3 B2 91.2(2) . .
O7 Ba3 B2 128.6(2) 1_455 .
O11 Ba3 B2 99.9(2) . .
O12 Ba3 B2 109.7(2) 2_475 .
O13 Ba3 B2 70.8(2) 1_565 .
O1 Ba3 B2 70.3(2) . .
B4 Ba3 B2 46.6(2) . .
B3 O5 B2 121.9(8) 1_465 2_585
B3 O5 Ba1 95.2(5) 1_465 1_565
B2 O5 Ba1 99.5(4) 2_585 1_565
B3 O5 Ba3 127.6(5) 1_465 .
B2 O5 Ba3 100.1(5) 2_585 .
Ba1 O5 Ba3 108.1(2) 1_565 .
B2 O6 B4 126.6(7) . .
B2 O6 Ba3 97.1(4) . .
B4 O6 Ba3 95.9(4) . .
B2 O6 Ba2 100.1(5) . 1_465
B4 O6 Ba2 107.5(4) . 1_465
Ba3 O6 Ba2 133.2(2) . 1_465
B6 O4 B2 129.4(6) . .
B6 O4 Ba3 107.2(5) . .
B2 O4 Ba3 99.9(5) . .
B6 O4 Ba1 99.2(5) . 2_574
B2 O4 Ba1 97.2(5) . 2_574
Ba3 O4 Ba1 126.90(18) . 2_574
B6 O13 B5 120.4(8) 1_545 1_545
B6 O13 Ba1 102.2(5) 1_545 .
B5 O13 Ba1 135.7(6) 1_545 .
B6 O13 Ba3 90.3(5) 1_545 1_545
B5 O13 Ba3 94.3(5) 1_545 1_545
Ba1 O13 Ba3 97.12(19) . 1_545
B1 O2 B6 121.9(7) . 1_545
B1 O2 Ba2 110.9(6) . .
B6 O2 Ba2 103.1(5) 1_545 .
B1 O2 Ba1 119.5(6) . .
B6 O2 Ba1 100.7(5) 1_545 .
Ba2 O2 Ba1 97.07(19) . .
B3 O8 B4 123.7(7) . 2_675
B3 O8 Ba1 121.4(6) . .
B4 O8 Ba1 93.6(4) 2_675 .
B3 O8 Ba2 118.0(5) . 2_575
B4 O8 Ba2 96.5(5) 2_675 2_575
Ba1 O8 Ba2 97.32(19) . 2_575
B4 O10 B6 122.7(6) 2_675 2_575
B4 O10 Ba1 100.2(4) 2_675 .
B6 O10 Ba1 100.1(5) 2_575 .
B4 O10 Ba2 95.9(4) 2_675 2_565
B6 O10 Ba2 92.8(5) 2_575 2_565
Ba1 O10 Ba2 149.33(19) . 2_565
B4 O9 B5 123.2(7) . 1_455
B4 O9 Ba2 110.9(5) . 1_455
B5 O9 Ba2 118.8(5) 1_455 1_455
B4 O9 Ba3 97.3(4) . .
B5 O9 Ba3 104.9(6) 1_455 .
Ba2 O9 Ba3 93.61(18) 1_455 .
B1 O3 B2 124.1(7) 1_655 1_645
B1 O3 Ba3 120.5(5) 1_655 2_674
B2 O3 Ba3 101.8(5) 1_645 2_674
B1 O3 Ba2 105.6(5) 1_655 .
B2 O3 Ba2 98.9(5) 1_645 .
Ba3 O3 Ba2 101.8(2) 2_674 .
B5 O11 Ba1 138.7(6) . .
B5 O11 Ba3 105.0(5) . .
Ba1 O11 Ba3 102.0(2) . .
B5 O12 Ba2 156.1(6) 2_574 .
B5 O12 Ba3 94.6(6) 2_574 2_674
Ba2 O12 Ba3 98.20(18) . 2_674
O4 B6 O13 112.2(8) . 1_565
O4 B6 O10 109.1(8) . 2_574
O13 B6 O10 111.5(7) 1_565 2_574
O4 B6 O2 110.4(7) . 1_565
O13 B6 O2 106.5(7) 1_565 1_565
O10 B6 O2 106.8(7) 2_574 1_565
O4 B6 Ba1 55.4(5) . 2_574
O13 B6 Ba1 125.7(6) 1_565 2_574
O10 B6 Ba1 53.9(4) 2_574 2_574
O2 B6 Ba1 127.6(5) 1_565 2_574
O4 B6 Ba3 49.0(4) . .
O13 B6 Ba3 64.7(4) 1_565 .
O10 B6 Ba3 138.5(6) 2_574 .
O2 B6 Ba3 113.8(5) 1_565 .
Ba1 B6 Ba3 93.1(3) 2_574 .
O4 B6 Ba1 118.1(6) . 1_565
O13 B6 Ba1 53.6(4) 1_565 1_565
O10 B6 Ba1 132.6(6) 2_574 1_565
O2 B6 Ba1 54.1(4) 1_565 1_565
Ba1 B6 Ba1 173.4(3) 2_574 1_565
Ba3 B6 Ba1 80.8(2) . 1_565
O4 B6 Ba2 148.4(6) . 1_565
O13 B6 Ba2 98.8(5) 1_565 1_565
O10 B6 Ba2 62.0(4) 2_574 1_565
O2 B6 Ba2 52.0(4) 1_565 1_565
Ba1 B6 Ba2 110.7(3) 2_574 1_565
Ba3 B6 Ba2 156.1(3) . 1_565
Ba1 B6 Ba2 75.5(2) 1_565 1_565
O9 B5 O12 110.4(9) 1_655 2_575
O9 B5 O13 112.9(8) 1_655 1_565
O12 B5 O13 108.8(8) 2_575 1_565
O9 B5 O11 106.3(7) 1_655 .
O12 B5 O11 107.2(8) 2_575 .
O13 B5 O11 111.0(9) 1_565 .
O9 B5 Ba3 51.0(5) 1_655 1_655
O12 B5 Ba3 60.1(5) 2_575 1_655
O13 B5 Ba3 121.5(6) 1_565 1_655
O11 B5 Ba3 127.4(6) . 1_655
B3 O7 Ba2 120.3(5) . .
B3 O7 Ba3 137.9(6) . 1_655
Ba2 O7 Ba3 92.45(18) . 1_655
B3 O7 Ba1 79.8(4) . 1_655
Ba2 O7 Ba1 139.2(2) . 1_655
Ba3 O7 Ba1 92.48(17) 1_655 1_655
B1 O1 Ba1 130.5(6) . 2_574
B1 O1 Ba3 118.6(6) . .
Ba1 O1 Ba3 110.8(2) 2_574 .
O9 B4 O6 111.2(6) . .
O9 B4 O10 112.9(7) . 2_474
O6 B4 O10 109.0(6) . 2_474
O9 B4 O8 104.5(6) . 2_474
O6 B4 O8 111.6(7) . 2_474
O10 B4 O8 107.6(6) 2_474 2_474
O9 B4 Ba3 56.7(4) . .
O6 B4 Ba3 57.7(3) . .
O10 B4 Ba3 145.6(5) 2_474 .
O8 B4 Ba3 106.8(5) 2_474 .
O9 B4 Ba1 100.9(5) . 2_474
O6 B4 Ba1 147.8(5) . 2_474
O10 B4 Ba1 54.1(3) 2_474 2_474
O8 B4 Ba1 59.6(4) 2_474 2_474
Ba3 B4 Ba1 152.2(3) . 2_474
O1 B1 O2 121.3(9) . .
O1 B1 O3 118.9(9) . 1_455
O2 B1 O3 119.7(8) . 1_455
O1 B1 Ba2 86.0(6) . 1_455
O2 B1 Ba2 131.0(6) . 1_455
O3 B1 Ba2 51.5(4) 1_455 1_455
O6 B2 O4 111.1(7) . .
O6 B2 O5 110.8(7) . 2_584
O4 B2 O5 109.9(7) . 2_584
O6 B2 O3 109.3(7) . 1_465
O4 B2 O3 109.0(7) . 1_465
O5 B2 O3 106.6(7) 2_584 1_465
O6 B2 Ba3 57.1(4) . .
O4 B2 Ba3 54.2(4) . .
O5 B2 Ba3 123.5(5) 2_584 .
O3 B2 Ba3 129.8(6) 1_465 .
O6 B2 Ba1 138.5(6) . 2_574
O4 B2 Ba1 56.9(4) . 2_574
O5 B2 Ba1 54.2(4) 2_584 2_574
O3 B2 Ba1 112.1(5) 1_465 2_574
Ba3 B2 Ba1 96.5(2) . 2_574
O6 B2 Ba2 55.1(4) . 1_465
O4 B2 Ba2 135.2(6) . 1_465
O5 B2 Ba2 114.9(5) 2_584 1_465
O3 B2 Ba2 55.1(4) 1_465 1_465
Ba3 B2 Ba2 100.8(3) . 1_465
Ba1 B2 Ba2 162.7(3) 2_574 1_465
O6 B2 Ba3 121.0(5) . 2_584
O4 B2 Ba3 127.8(6) . 2_584
O5 B2 Ba3 54.4(4) 2_584 2_584
O3 B2 Ba3 52.5(4) 1_465 2_584
Ba3 B2 Ba3 177.1(3) . 2_584
Ba1 B2 Ba3 83.7(2) 2_574 2_584
Ba2 B2 Ba3 79.0(2) 1_465 2_584
O7 B3 O8 123.0(8) . .
O7 B3 O5 120.1(9) . 1_645
O8 B3 O5 116.9(8) . 1_645
O7 B3 Ba1 75.3(5) . 1_655
O8 B3 Ba1 139.3(6) . 1_655
O5 B3 Ba1 58.5(4) 1_645 1_655

loop_
_geom_bond_atom_site_label_1
_geom_bond_atom_site_label_2
_geom_bond_distance
_geom_bond_site_symmetry_2
Ba1 O11 2.684(7) .
Ba1 O1 2.714(7) 2_575
Ba1 O5 2.716(6) 1_545
Ba1 O10 2.744(5) .
Ba1 O4 2.788(7) 2_575
Ba1 O13 2.855(6) .
Ba1 O2 2.855(7) .
Ba1 O8 2.880(6) .
Ba1 O7 3.118(6) 1_455
Ba1 B3 3.172(9) 1_455
Ba1 B2 3.303(10) 2_575
Ba1 B4 3.333(8) 2_675
Ba2 O12 2.713(6) .
Ba2 O9 2.720(6) 1_655
Ba2 O7 2.732(6) .
Ba2 O3 2.810(7) .
Ba2 O6 2.821(6) 1_645
Ba2 O2 2.823(6) .
Ba2 O8 3.000(7) 2_574
Ba2 O10 3.084(6) 2_564
Ba2 B2 3.385(10) 1_645
Ba2 B1 3.460(11) 1_655
Ba2 B6 3.488(10) 1_545
Ba3 O4 2.706(7) .
Ba3 O3 2.745(7) 2_475
Ba3 O9 2.759(6) .
Ba3 O6 2.781(6) .
Ba3 O5 2.798(6) .
Ba3 O7 2.799(6) 1_455
Ba3 O11 2.821(7) .
Ba3 O12 2.984(6) 2_475
Ba3 O13 3.098(6) 1_565
Ba3 O1 3.246(7) .
Ba3 B4 3.274(8) .
Ba3 B2 3.286(10) .
O5 B3 1.411(11) 1_465
O5 B2 1.484(12) 2_585
O5 Ba1 2.716(6) 1_565
O6 B2 1.439(11) .
O6 B4 1.465(10) .
O6 Ba2 2.821(6) 1_465
O4 B6 1.450(12) .
O4 B2 1.454(10) .
O4 Ba1 2.788(7) 2_574
O13 B6 1.451(11) 1_545
O13 B5 1.477(12) 1_545
O13 Ba3 3.098(6) 1_545
O2 B1 1.373(13) .
O2 B6 1.507(12) 1_545
O8 B3 1.389(13) .
O8 B4 1.508(10) 2_675
O8 Ba2 3.000(7) 2_575
O10 B4 1.466(10) 2_675
O10 B6 1.488(12) 2_575
O10 Ba2 3.084(6) 2_565
O9 B4 1.447(11) .
O9 B5 1.450(14) 1_455
O9 Ba2 2.720(6) 1_455
O3 B1 1.402(12) 1_655
O3 B2 1.503(12) 1_645
O3 Ba3 2.745(7) 2_674
O11 B5 1.514(12) .
O12 B5 1.475(13) 2_574
O12 Ba3 2.984(6) 2_674
B6 O13 1.451(11) 1_565
B6 O10 1.488(12) 2_574
B6 O2 1.507(12) 1_565
B6 Ba1 3.342(11) 2_574
B6 Ba1 3.466(11) 1_565
B6 Ba2 3.488(10) 1_565
B5 O9 1.450(13) 1_655
B5 O12 1.475(13) 2_575
B5 O13 1.477(12) 1_565
B5 Ba3 3.432(12) 1_655
O7 B3 1.356(13) .
O7 Ba3 2.799(6) 1_655
O7 Ba1 3.118(6) 1_655
O1 B1 1.338(12) .
O1 Ba1 2.714(7) 2_574
B4 O10 1.466(10) 2_474
B4 O8 1.508(10) 2_474
B4 Ba1 3.333(8) 2_474
B1 O3 1.402(12) 1_455
B1 Ba2 3.460(11) 1_455
B2 O5 1.484(12) 2_584
B2 O3 1.503(12) 1_465
B2 Ba1 3.303(10) 2_574
B2 Ba2 3.385(10) 1_465
B2 Ba3 3.389(10) 2_584
B3 O5 1.411(11) 1_645
B3 Ba1 3.172(9) 1_655
